data_4023388
loop_
_publ_author_name
'Huan-Huan Zhang'
'Xiu-Qin Hu'
'Xiao Wang'
'Yong-Chun Luo'
'Peng-Fei Xu'

_publ_section_title
;
 A Convenient Route to Enantiopure 3-Aryl-2,3-diaminopropanoic Acids
 by Diastereoselective Mannich Reaction of Camphor-Based Tricyclic
 Iminolactone with Imines
;
_journal_name_full 'Journal of Organic Chemistry'
_journal_page_first 3634
_journal_page_last 3637
_journal_paper_doi 10.1021/jo8001408
_journal_volume 73
_journal_year 2008
_chemical_absolute_configuration rmad
_chemical_formula_sum 'C27 H32 N2 O4 S'
_chemical_formula_weight 480.61
_chemical_name_systematic
; 
 ? 
;
_space_group_IT_number 4
_symmetry_cell_setting monoclinic
_symmetry_space_group_name_Hall 'P 2yb'
_symmetry_space_group_name_H-M 'P 1 21 1'
_atom_sites_solution_hydrogens geom
_atom_sites_solution_primary direct
_atom_sites_solution_secondary difmap
_audit_creation_method SHELXL-97
_cell_angle_alpha 90.00
_cell_angle_beta 90.762(2)
_cell_angle_gamma 90.00
_cell_formula_units_Z 4
_cell_length_a 11.4320(12)
_cell_length_b 15.4131(16)
_cell_length_c 14.3198(15)
_cell_measurement_reflns_used 4882
_cell_measurement_temperature 294(2)
_cell_measurement_theta_max 25.00
_cell_measurement_theta_min 2.22
_cell_volume 2523.0(5)
_computing_cell_refinement 'Bruker SMART'
_computing_data_collection 'Bruker SMART'
_computing_data_reduction 'Bruker SAINT'
_computing_molecular_graphics 'Bruker SHELXTL'
_computing_publication_material 'Bruker SHELXTL'
_computing_structure_refinement 'SHELXL-97 (Sheldrick, 1997)'
_computing_structure_solution 'SHELXS-97 (Sheldrick, 1990)'
_diffrn_ambient_temperature 294(2)
_diffrn_measured_fraction_theta_full 1.000
_diffrn_measured_fraction_theta_max 1.000
_diffrn_measurement_device_type 'CCD area detector'
_diffrn_measurement_method 'phi and omega scans'
_diffrn_radiation_monochromator graphite
_diffrn_radiation_source 'fine-focus sealed tube'
_diffrn_radiation_type MoK\a
_diffrn_radiation_wavelength 0.71073
_diffrn_reflns_av_R_equivalents 0.0259
_diffrn_reflns_av_sigmaI/netI 0.0441
_diffrn_reflns_limit_h_max 13
_diffrn_reflns_limit_h_min -13
_diffrn_reflns_limit_k_max 16
_diffrn_reflns_limit_k_min -18
_diffrn_reflns_limit_l_max 17
_diffrn_reflns_limit_l_min -12
_diffrn_reflns_number 13146
_diffrn_reflns_theta_full 25.02
_diffrn_reflns_theta_max 25.02
_diffrn_reflns_theta_min 1.42
_exptl_absorpt_coefficient_mu 0.164
_exptl_absorpt_correction_T_max 0.9618
_exptl_absorpt_correction_T_min 0.9286
_exptl_absorpt_correction_type multi-scan
_exptl_absorpt_process_details SADABS
_exptl_crystal_colour colorless
_exptl_crystal_density_diffrn 1.265
_exptl_crystal_density_meas ?
_exptl_crystal_density_method 'not measured'
_exptl_crystal_description block
_exptl_crystal_F_000 1024
_exptl_crystal_size_max 0.46
_exptl_crystal_size_mid 0.40
_exptl_crystal_size_min 0.24
_refine_diff_density_max 0.221
_refine_diff_density_min -0.259
_refine_diff_density_rms 0.069
_refine_ls_abs_structure_details 'Flack H D (1983), Acta Cryst. A39, 876-881'
_refine_ls_abs_structure_Flack -0.03(6)
_refine_ls_extinction_coef 0.0452(14)
_refine_ls_extinction_expression Fc^*^=kFc[1+0.001xFc^2^\l^3^/sin(2\q)]^-1/4^
_refine_ls_extinction_method SHELXL
_refine_ls_goodness_of_fit_ref 1.041
_refine_ls_hydrogen_treatment constr
_refine_ls_matrix_type full
_refine_ls_number_parameters 623
_refine_ls_number_reflns 8388
_refine_ls_number_restraints 1
_refine_ls_restrained_S_all 1.041
_refine_ls_R_factor_all 0.0607
_refine_ls_R_factor_gt 0.0407
_refine_ls_shift/su_max 0.003
_refine_ls_shift/su_mean 0.000
_refine_ls_structure_factor_coef Fsqd
_refine_ls_weighting_details 'calc w=1/[\s^2^(Fo^2^)+(0.0494P)^2^+0.3430P] where P=(Fo^2^+2Fc^2^)/3'
_refine_ls_weighting_scheme calc
_refine_ls_wR_factor_gt 0.0903
_refine_ls_wR_factor_ref 0.1022
_reflns_number_gt 6626
_reflns_number_total 8388
_reflns_threshold_expression >2sigma(I)
_cod_data_source_file jo8001408-File006.cif
_cod_data_source_block 4c
_cod_depositor_comments
;
The following automatic conversions were performed:
'_chemical_absolute_configuration' value 'RMAD' changed to 'rmad'
according to '/home/saulius/struct/CIF-dictionaries/cif_core.dic'
dictionary named 'cif_core.dic' version 2.4.1 from
2010-06-29.

'_symmetry_cell_setting' value 'Monoclinic' changed to
'monoclinic' according to
'/home/saulius/struct/CIF-dictionaries/cif_core.dic' dictionary named
'cif_core.dic' version 2.4.1 from
2010-06-29.

'_exptl_absorpt_correction_type' value 'MULTI-SCAN' changed
to 'multi-scan' according to
'/home/saulius/struct/CIF-dictionaries/cif_core.dic' dictionary named
'cif_core.dic' version 2.4.1 from
2010-06-29.

'_refine_ls_hydrogen_treatment' value 'CONSTR' changed to
'constr' according to '/home/saulius/struct/CIF-dictionaries/cif_core.dic'
dictionary named 'cif_core.dic' version 2.4.1 from 2010-06-29.

Automatic conversion script
Id: cif_fix_enum 1527 2010-12-29 10:47:43Z saulius 

The following automatic conversions were performed:

'_exptl_crystal_density_meas' value 'NONE' was changed to '?' - the
value is perceived as not measured.

Automatic conversion script
Id: cif_fix_values 3008 2015-01-20 13:52:24Z robertas 
;
_cod_original_sg_symbol_H-M 'P 21'
_cod_database_code 4023388

loop_
_symmetry_equiv_pos_as_xyz
'x, y, z'
'-x, y+1/2, -z'

loop_
_atom_site_label
_atom_site_type_symbol
_atom_site_fract_x
_atom_site_fract_y
_atom_site_fract_z
_atom_site_U_iso_or_equiv
_atom_site_adp_type
_atom_site_occupancy
_atom_site_symmetry_multiplicity
_atom_site_calc_flag
_atom_site_refinement_flags
_atom_site_disorder_assembly
_atom_site_disorder_group
S1 S 0.49154(8) 0.37650(5) 0.79488(5) 0.0536(2) Uani 1 1 d . . .
S2 S 0.03684(9) 0.33720(5) 0.70172(6) 0.0628(3) Uani 1 1 d . . .
O1 O 0.64992(16) 0.31543(13) 0.41642(14) 0.0518(5) Uani 1 1 d . . .
O2 O 0.6763(2) 0.42132(15) 0.51799(16) 0.0694(7) Uani 1 1 d . . .
O3 O 0.3679(2) 0.39127(15) 0.79024(15) 0.0669(6) Uani 1 1 d . . .
O4 O 0.5668(2) 0.43855(15) 0.83915(16) 0.0771(8) Uani 1 1 d . . .
O5 O 0.16304(15) 0.41080(13) 1.08751(13) 0.0493(5) Uani 1 1 d . . .
O6 O 0.2114(2) 0.30493(16) 0.99323(16) 0.0726(7) Uani 1 1 d . . .
O7 O -0.0806(3) 0.30729(16) 0.70402(17) 0.0843(8) Uani 1 1 d . . .
O8 O 0.1255(3) 0.28573(17) 0.65927(17) 0.0951(10) Uani 1 1 d . . .
N1 N 0.4068(2) 0.31135(15) 0.45817(16) 0.0432(6) Uani 1 1 d . . .
N2 N 0.5391(2) 0.36967(16) 0.68877(16) 0.0526(6) Uani 1 1 d . . .
H2 H 0.5967 0.4017 0.6720 0.063 Uiso 1 1 calc R . .
N3 N -0.07553(19) 0.39105(14) 1.03323(16) 0.0430(6) Uani 1 1 d . . .
N4 N 0.0810(2) 0.34985(15) 0.80933(16) 0.0540(7) Uani 1 1 d . . .
H4 H 0.1457 0.3268 0.8280 0.065 Uiso 1 1 calc R . .
C1 C 0.4861(2) 0.2422(2) 0.24436(19) 0.0463(7) Uani 1 1 d . . .
C2 C 0.5912(2) 0.2017(2) 0.2986(2) 0.0481(7) Uani 1 1 d . . .
H2A H 0.6676 0.2094 0.2695 0.058 Uiso 1 1 calc R . .
C3 C 0.5814(2) 0.23807(17) 0.39680(19) 0.0382(6) Uani 1 1 d . . .
H3 H 0.6021 0.1928 0.4422 0.046 Uiso 1 1 calc R . .
C4 C 0.4529(2) 0.25754(17) 0.40299(18) 0.0360(6) Uani 1 1 d . . .
C5 C 0.3944(2) 0.21436(19) 0.31935(19) 0.0404(6) Uani 1 1 d . . .
C6 C 0.4193(3) 0.11585(19) 0.3289(2) 0.0541(8) Uani 1 1 d . . .
H6A H 0.4013 0.0956 0.3912 0.065 Uiso 1 1 calc R . .
H6B H 0.3733 0.0829 0.2839 0.065 Uiso 1 1 calc R . .
C7 C 0.5513(3) 0.1069(2) 0.3095(2) 0.0587(8) Uani 1 1 d . . .
H7A H 0.5919 0.0788 0.3611 0.070 Uiso 1 1 calc R . .
H7B H 0.5646 0.0741 0.2528 0.070 Uiso 1 1 calc R . .
C8 C 0.2684(3) 0.2397(2) 0.3035(2) 0.0625(9) Uani 1 1 d . . .
H8A H 0.2237 0.2248 0.3575 0.094 Uiso 1 1 calc R . .
H8B H 0.2376 0.2094 0.2500 0.094 Uiso 1 1 calc R . .
H8C H 0.2635 0.3011 0.2929 0.094 Uiso 1 1 calc R . .
C9 C 0.4937(3) 0.3401(2) 0.2309(2) 0.0591(8) Uani 1 1 d . . .
H9A H 0.5513 0.3531 0.1847 0.089 Uiso 1 1 calc R . .
H9B H 0.5158 0.3671 0.2890 0.089 Uiso 1 1 calc R . .
H9C H 0.4190 0.3620 0.2106 0.089 Uiso 1 1 calc R . .
C10 C 0.4620(3) 0.2017(3) 0.1481(2) 0.0652(9) Uani 1 1 d . . .
H10A H 0.3950 0.2291 0.1197 0.098 Uiso 1 1 calc R . .
H10B H 0.4472 0.1407 0.1552 0.098 Uiso 1 1 calc R . .
H10C H 0.5289 0.2098 0.1092 0.098 Uiso 1 1 calc R . .
C11 C 0.6129(3) 0.36538(19) 0.48758(19) 0.0482(7) Uani 1 1 d . . .
C12 C 0.4891(2) 0.35317(18) 0.52284(19) 0.0437(7) Uani 1 1 d . . .
H12 H 0.4585 0.4119 0.5319 0.052 Uiso 1 1 calc R . .
C13 C 0.4854(3) 0.30962(17) 0.62085(19) 0.0435(7) Uani 1 1 d . . .
H13 H 0.4029 0.3032 0.6373 0.052 Uiso 1 1 calc R . .
C14 C 0.5395(2) 0.21971(18) 0.62198(18) 0.0418(7) Uani 1 1 d . . .
C15 C 0.6606(3) 0.2109(2) 0.6269(2) 0.0517(8) Uani 1 1 d . . .
H15 H 0.7066 0.2604 0.6331 0.062 Uiso 1 1 calc R . .
C16 C 0.7143(3) 0.1308(2) 0.6228(3) 0.0667(9) Uani 1 1 d . . .
H16 H 0.7954 0.1265 0.6248 0.080 Uiso 1 1 calc R . .
C17 C 0.6464(4) 0.0575(3) 0.6158(3) 0.0752(11) Uani 1 1 d . . .
H17 H 0.6811 0.0030 0.6132 0.090 Uiso 1 1 calc R . .
C18 C 0.5268(4) 0.0653(2) 0.6125(2) 0.0634(9) Uani 1 1 d . . .
H18 H 0.4815 0.0153 0.6084 0.076 Uiso 1 1 calc R . .
C19 C 0.4714(3) 0.14512(19) 0.6152(2) 0.0466(7) Uani 1 1 d . . .
C20 C 0.3388(3) 0.1479(2) 0.6127(3) 0.0681(10) Uani 1 1 d . . .
H20A H 0.3088 0.0906 0.6015 0.102 Uiso 1 1 calc R . .
H20B H 0.3129 0.1860 0.5636 0.102 Uiso 1 1 calc R . .
H20C H 0.3108 0.1688 0.6715 0.102 Uiso 1 1 calc R . .
C21 C 0.5130(3) 0.2743(2) 0.84615(19) 0.0470(7) Uani 1 1 d . . .
C22 C 0.6254(3) 0.2436(2) 0.8623(3) 0.0677(10) Uani 1 1 d . . .
H22 H 0.6899 0.2779 0.8492 0.081 Uiso 1 1 calc R . .
C23 C 0.6398(3) 0.1616(3) 0.8982(3) 0.0692(10) Uani 1 1 d . . .
H23 H 0.7153 0.1410 0.9084 0.083 Uiso 1 1 calc R . .
C24 C 0.5478(3) 0.1091(2) 0.9194(2) 0.0517(8) Uani 1 1 d . . .
C25 C 0.4374(3) 0.1418(2) 0.9039(2) 0.0575(9) Uani 1 1 d . . .
H25 H 0.3730 0.1078 0.9188 0.069 Uiso 1 1 calc R . .
C26 C 0.4192(3) 0.2225(2) 0.8674(2) 0.0538(8) Uani 1 1 d . . .
H26 H 0.3434 0.2424 0.8569 0.065 Uiso 1 1 calc R . .
C27 C 0.5645(4) 0.0189(2) 0.9596(3) 0.0805(11) Uani 1 1 d . . .
H27A H 0.6345 -0.0063 0.9352 0.121 Uiso 1 1 calc R . .
H27B H 0.4986 -0.0167 0.9426 0.121 Uiso 1 1 calc R . .
H27C H 0.5708 0.0224 1.0264 0.121 Uiso 1 1 calc R . .
C28 C -0.0180(3) 0.4708(2) 1.2489(2) 0.0505(8) Uani 1 1 d . . .
C29 C 0.0805(2) 0.5210(2) 1.1983(2) 0.0498(8) Uani 1 1 d . . .
H29 H 0.1564 0.5215 1.2310 0.060 Uiso 1 1 calc R . .
C30 C 0.0815(2) 0.48185(18) 1.10043(19) 0.0411(6) Uani 1 1 d . . .
H30 H 0.0966 0.5275 1.0545 0.049 Uiso 1 1 calc R . .
C31 C -0.0422(2) 0.45015(16) 1.08940(19) 0.0361(6) Uani 1 1 d . . .
C32 C -0.1103(2) 0.48798(19) 1.1689(2) 0.0467(7) Uani 1 1 d . . .
C33 C -0.1028(3) 0.58799(19) 1.1579(2) 0.0570(9) Uani 1 1 d . . .
H33A H -0.1220 0.6052 1.0944 0.068 Uiso 1 1 calc R . .
H33B H -0.1558 0.6168 1.2002 0.068 Uiso 1 1 calc R . .
C34 C 0.0252(3) 0.6106(2) 1.1824(3) 0.0647(9) Uani 1 1 d . . .
H34A H 0.0624 0.6409 1.1315 0.078 Uiso 1 1 calc R . .
H34B H 0.0304 0.6459 1.2384 0.078 Uiso 1 1 calc R . .
C35 C -0.2310(3) 0.4511(2) 1.1807(3) 0.0692(10) Uani 1 1 d . . .
H35A H -0.2760 0.4601 1.1244 0.104 Uiso 1 1 calc R . .
H35B H -0.2685 0.4795 1.2318 0.104 Uiso 1 1 calc R . .
H35C H -0.2254 0.3900 1.1933 0.104 Uiso 1 1 calc R . .
C36 C 0.0070(3) 0.3754(2) 1.2663(2) 0.0651(9) Uani 1 1 d . . .
H36A H 0.0694 0.3698 1.3114 0.098 Uiso 1 1 calc R . .
H36B H 0.0292 0.3482 1.2089 0.098 Uiso 1 1 calc R . .
H36C H -0.0620 0.3478 1.2897 0.098 Uiso 1 1 calc R . .
C37 C -0.0513(3) 0.5121(3) 1.3438(2) 0.0769(11) Uani 1 1 d . . .
H37A H -0.1094 0.4769 1.3733 0.115 Uiso 1 1 calc R . .
H37B H -0.0821 0.5693 1.3333 0.115 Uiso 1 1 calc R . .
H37C H 0.0169 0.5156 1.3834 0.115 Uiso 1 1 calc R . .
C38 C 0.1391(3) 0.35636(18) 1.01645(19) 0.0459(7) Uani 1 1 d . . .
C39 C 0.0170(3) 0.35714(18) 0.97285(19) 0.0451(7) Uani 1 1 d . . .
H39 H -0.0029 0.2961 0.9622 0.054 Uiso 1 1 calc R . .
C40 C 0.0101(3) 0.40074(17) 0.87477(19) 0.0448(7) Uani 1 1 d . . .
H40 H -0.0714 0.3962 0.8532 0.054 Uiso 1 1 calc R . .
C41 C 0.0405(2) 0.49680(17) 0.87641(18) 0.0410(7) Uani 1 1 d . . .
C42 C 0.1578(3) 0.52212(19) 0.8764(2) 0.0467(7) Uani 1 1 d . . .
H42 H 0.2158 0.4801 0.8718 0.056 Uiso 1 1 calc R . .
C43 C 0.1889(3) 0.6079(2) 0.8830(2) 0.0576(8) Uani 1 1 d . . .
H43 H 0.2675 0.6236 0.8837 0.069 Uiso 1 1 calc R . .
C44 C 0.1034(4) 0.6707(2) 0.8885(3) 0.0685(10) Uani 1 1 d . . .
H44 H 0.1238 0.7290 0.8931 0.082 Uiso 1 1 calc R . .
C45 C -0.0118(3) 0.6464(2) 0.8872(3) 0.0642(10) Uani 1 1 d . . .
H45 H -0.0689 0.6893 0.8906 0.077 Uiso 1 1 calc R . .
C46 C -0.0466(3) 0.5605(2) 0.8811(2) 0.0504(8) Uani 1 1 d . . .
C47 C -0.1751(3) 0.5386(3) 0.8769(3) 0.0738(11) Uani 1 1 d . . .
H47A H -0.2201 0.5900 0.8884 0.111 Uiso 1 1 calc R . .
H47B H -0.1922 0.4958 0.9235 0.111 Uiso 1 1 calc R . .
H47C H -0.1948 0.5162 0.8162 0.111 Uiso 1 1 calc R . .
C48 C 0.0333(3) 0.4413(2) 0.64920(19) 0.0479(7) Uani 1 1 d . . .
C49 C 0.1358(3) 0.4870(2) 0.6389(2) 0.0660(10) Uani 1 1 d . . .
H49 H 0.2071 0.4623 0.6562 0.079 Uiso 1 1 calc R . .
C50 C 0.1319(3) 0.5695(3) 0.6026(3) 0.0724(10) Uani 1 1 d . . .
H50 H 0.2011 0.6006 0.5968 0.087 Uiso 1 1 calc R . .
C51 C 0.0285(3) 0.6073(2) 0.5747(2) 0.0566(8) Uani 1 1 d . . .
C52 C -0.0723(3) 0.5591(2) 0.5836(2) 0.0637(9) Uani 1 1 d . . .
H52 H -0.1433 0.5824 0.5637 0.076 Uiso 1 1 calc R . .
C53 C -0.0696(3) 0.4769(2) 0.6217(2) 0.0600(9) Uani 1 1 d . . .
H53 H -0.1388 0.4459 0.6284 0.072 Uiso 1 1 calc R . .
C54 C 0.0268(4) 0.6978(2) 0.5347(3) 0.0874(13) Uani 1 1 d . . .
H54A H 0.0040 0.6954 0.4699 0.131 Uiso 1 1 d R . .
H54B H 0.1033 0.7230 0.5404 0.131 Uiso 1 1 d R . .
H54C H -0.0282 0.7327 0.5682 0.131 Uiso 1 1 d R . .

loop_
_atom_site_aniso_label
_atom_site_aniso_U_11
_atom_site_aniso_U_22
_atom_site_aniso_U_33
_atom_site_aniso_U_23
_atom_site_aniso_U_13
_atom_site_aniso_U_12
S1 0.0766(6) 0.0450(4) 0.0391(4) -0.0073(4) -0.0013(4) 0.0029(4)
S2 0.1033(7) 0.0427(4) 0.0421(5) -0.0072(4) -0.0110(4) -0.0034(5)
O1 0.0447(11) 0.0600(13) 0.0506(12) -0.0053(10) -0.0003(9) -0.0149(10)
O2 0.0811(17) 0.0567(14) 0.0701(15) -0.0039(12) -0.0136(12) -0.0265(13)
O3 0.0726(16) 0.0688(15) 0.0593(14) -0.0009(12) 0.0028(11) 0.0277(12)
O4 0.121(2) 0.0560(14) 0.0545(14) -0.0150(12) -0.0090(14) -0.0144(14)
O5 0.0385(11) 0.0612(12) 0.0482(12) -0.0076(10) -0.0002(9) 0.0125(9)
O6 0.0811(16) 0.0732(16) 0.0639(15) -0.0065(12) 0.0105(12) 0.0360(14)
O7 0.115(2) 0.0716(17) 0.0652(16) 0.0040(13) -0.0245(14) -0.0419(16)
O8 0.165(3) 0.0666(16) 0.0542(15) -0.0245(13) -0.0014(16) 0.0388(18)
N1 0.0440(13) 0.0442(14) 0.0412(13) -0.0010(11) -0.0013(11) 0.0078(11)
N2 0.0740(17) 0.0414(13) 0.0423(14) -0.0029(11) 0.0027(12) -0.0147(13)
N3 0.0464(13) 0.0372(13) 0.0452(13) 0.0034(11) -0.0001(11) -0.0054(11)
N4 0.0844(18) 0.0372(13) 0.0404(13) -0.0023(11) -0.0084(12) 0.0146(12)
C1 0.0462(17) 0.0550(19) 0.0376(16) -0.0041(14) 0.0007(12) -0.0024(14)
C2 0.0369(16) 0.059(2) 0.0482(18) -0.0104(15) 0.0042(13) 0.0042(14)
C3 0.0349(15) 0.0387(15) 0.0411(15) -0.0024(12) -0.0022(11) 0.0022(12)
C4 0.0347(15) 0.0386(15) 0.0347(15) 0.0043(12) 0.0019(11) -0.0003(12)
C5 0.0317(14) 0.0457(16) 0.0437(16) -0.0014(13) -0.0052(12) -0.0004(12)
C6 0.063(2) 0.0413(17) 0.058(2) -0.0040(15) -0.0055(15) -0.0109(15)
C7 0.059(2) 0.0477(18) 0.069(2) -0.0128(17) -0.0081(16) 0.0119(16)
C8 0.0418(18) 0.079(2) 0.067(2) -0.0060(18) -0.0072(15) -0.0031(17)
C9 0.070(2) 0.058(2) 0.0494(18) 0.0120(16) -0.0024(15) -0.0061(17)
C10 0.062(2) 0.090(3) 0.0439(19) -0.0106(18) -0.0006(15) -0.0003(19)
C11 0.0636(19) 0.0407(17) 0.0400(16) 0.0040(14) -0.0110(14) -0.0083(15)
C12 0.0562(17) 0.0333(15) 0.0416(16) -0.0023(13) -0.0010(13) 0.0023(13)
C13 0.0533(18) 0.0352(15) 0.0419(17) -0.0025(13) 0.0003(13) -0.0024(13)
C14 0.0516(18) 0.0394(16) 0.0343(15) 0.0029(13) 0.0007(12) -0.0002(14)
C15 0.057(2) 0.0533(19) 0.0448(17) 0.0075(15) -0.0089(14) -0.0041(15)
C16 0.065(2) 0.069(3) 0.066(2) 0.0117(18) -0.0078(17) 0.0176(19)
C17 0.101(3) 0.052(2) 0.073(3) 0.0017(18) -0.009(2) 0.028(2)
C18 0.095(3) 0.0343(18) 0.061(2) 0.0002(16) 0.0003(19) -0.0035(18)
C19 0.0610(19) 0.0401(17) 0.0388(17) -0.0019(13) 0.0039(14) -0.0093(14)
C20 0.061(2) 0.066(2) 0.077(3) -0.004(2) 0.0089(18) -0.0186(18)
C21 0.052(2) 0.0540(18) 0.0345(16) -0.0024(14) -0.0005(13) 0.0059(15)
C22 0.047(2) 0.084(3) 0.072(2) 0.027(2) -0.0003(16) -0.0072(18)
C23 0.044(2) 0.093(3) 0.071(2) 0.026(2) 0.0007(17) 0.0154(19)
C24 0.059(2) 0.0576(19) 0.0379(16) -0.0061(15) -0.0030(14) 0.0093(17)
C25 0.050(2) 0.056(2) 0.066(2) 0.0048(17) -0.0007(16) -0.0089(16)
C26 0.0440(18) 0.058(2) 0.060(2) 0.0039(17) 0.0021(14) 0.0061(16)
C27 0.099(3) 0.065(2) 0.078(3) 0.006(2) -0.010(2) 0.014(2)
C28 0.0490(18) 0.060(2) 0.0425(17) -0.0051(15) 0.0063(13) 0.0099(15)
C29 0.0411(16) 0.0573(19) 0.0508(18) -0.0128(15) -0.0045(14) 0.0007(14)
C30 0.0418(16) 0.0401(15) 0.0413(16) -0.0031(13) 0.0013(12) 0.0031(13)
C31 0.0329(15) 0.0328(14) 0.0426(16) 0.0045(12) -0.0011(12) 0.0029(11)
C32 0.0377(16) 0.0467(17) 0.0559(18) -0.0007(15) 0.0075(13) 0.0062(13)
C33 0.056(2) 0.0489(19) 0.066(2) -0.0039(16) 0.0119(16) 0.0123(15)
C34 0.070(2) 0.050(2) 0.075(2) -0.0151(18) 0.0111(18) -0.0026(17)
C35 0.0439(19) 0.076(2) 0.088(3) 0.005(2) 0.0189(17) 0.0035(17)
C36 0.070(2) 0.069(2) 0.056(2) 0.0157(19) 0.0067(17) 0.0124(19)
C37 0.078(2) 0.101(3) 0.052(2) -0.016(2) 0.0089(18) 0.014(2)
C38 0.0537(18) 0.0431(17) 0.0411(16) 0.0042(13) 0.0085(13) 0.0112(14)
C39 0.0623(18) 0.0314(15) 0.0415(16) -0.0016(12) 0.0016(13) -0.0025(13)
C40 0.0563(18) 0.0342(16) 0.0437(17) -0.0024(13) -0.0061(13) 0.0021(13)
C41 0.0531(18) 0.0352(15) 0.0346(15) 0.0008(12) -0.0013(12) 0.0069(13)
C42 0.0539(19) 0.0395(16) 0.0469(17) 0.0018(13) 0.0093(14) 0.0066(14)
C43 0.064(2) 0.0510(19) 0.058(2) 0.0031(16) 0.0118(16) -0.0104(17)
C44 0.102(3) 0.0377(18) 0.066(2) 0.0017(16) 0.005(2) -0.009(2)
C45 0.084(3) 0.0387(19) 0.069(2) 0.0019(16) -0.0043(19) 0.0198(18)
C46 0.061(2) 0.0473(18) 0.0431(18) 0.0017(14) -0.0066(14) 0.0120(15)
C47 0.059(2) 0.080(3) 0.082(3) 0.004(2) -0.0155(19) 0.0193(19)
C48 0.057(2) 0.0529(18) 0.0333(16) 0.0010(14) -0.0077(13) -0.0028(15)
C49 0.052(2) 0.079(2) 0.067(2) 0.022(2) -0.0078(16) 0.0056(18)
C50 0.065(2) 0.084(3) 0.067(2) 0.022(2) -0.0043(18) -0.022(2)
C51 0.078(2) 0.059(2) 0.0328(17) 0.0046(15) 0.0004(15) 0.0057(19)
C52 0.054(2) 0.075(2) 0.062(2) 0.0069(19) 0.0012(16) 0.0101(19)
C53 0.055(2) 0.071(2) 0.054(2) 0.0031(18) -0.0049(15) -0.0109(17)
C54 0.133(4) 0.061(2) 0.069(3) 0.010(2) 0.011(2) 0.006(2)

loop_
_atom_type_symbol
_atom_type_description
_atom_type_scat_dispersion_real
_atom_type_scat_dispersion_imag
_atom_type_scat_source
C C 0.0033 0.0016 'International Tables Vol C Tables 4.2.6.8 and 6.1.1.4'
H H 0.0000 0.0000 'International Tables Vol C Tables 4.2.6.8 and 6.1.1.4'
N N 0.0061 0.0033 'International Tables Vol C Tables 4.2.6.8 and 6.1.1.4'
O O 0.0106 0.0060 'International Tables Vol C Tables 4.2.6.8 and 6.1.1.4'
S S 0.1246 0.1234 'International Tables Vol C Tables 4.2.6.8 and 6.1.1.4'

loop_
_geom_angle_atom_site_label_1
_geom_angle_atom_site_label_2
_geom_angle_atom_site_label_3
_geom_angle
_geom_angle_site_symmetry_1
_geom_angle_site_symmetry_3
_geom_angle_publ_flag
O4 S1 O3 120.13(15) . . ?
O4 S1 N2 104.57(14) . . ?
O3 S1 N2 108.02(13) . . ?
O4 S1 C21 109.59(14) . . ?
O3 S1 C21 107.13(15) . . ?
N2 S1 C21 106.67(13) . . ?
O7 S2 O8 120.37(18) . . ?
O7 S2 N4 107.37(15) . . ?
O8 S2 N4 104.87(15) . . ?
O7 S2 C48 106.68(15) . . ?
O8 S2 C48 109.54(16) . . ?
N4 S2 C48 107.38(13) . . ?
C11 O1 C3 116.1(2) . . ?
C38 O5 C30 116.3(2) . . ?
C4 N1 C12 114.5(2) . . ?
C13 N2 S1 121.2(2) . . ?
C13 N2 H2 119.4 . . ?
S1 N2 H2 119.4 . . ?
C31 N3 C39 114.5(2) . . ?
C40 N4 S2 120.0(2) . . ?
C40 N4 H4 120.0 . . ?
S2 N4 H4 120.0 . . ?
C9 C1 C10 107.4(3) . . ?
C9 C1 C2 114.6(2) . . ?
C10 C1 C2 114.4(2) . . ?
C9 C1 C5 113.4(2) . . ?
C10 C1 C5 112.9(2) . . ?
C2 C1 C5 93.8(2) . . ?
C3 C2 C7 103.4(2) . . ?
C3 C2 C1 104.4(2) . . ?
C7 C2 C1 101.8(2) . . ?
C3 C2 H2A 115.2 . . ?
C7 C2 H2A 115.2 . . ?
C1 C2 H2A 115.2 . . ?
O1 C3 C4 110.5(2) . . ?
O1 C3 C2 115.8(2) . . ?
C4 C3 C2 102.3(2) . . ?
O1 C3 H3 109.3 . . ?
C4 C3 H3 109.3 . . ?
C2 C3 H3 109.3 . . ?
N1 C4 C3 125.7(2) . . ?
N1 C4 C5 126.7(2) . . ?
C3 C4 C5 106.7(2) . . ?
C8 C5 C4 114.6(2) . . ?
C8 C5 C6 116.2(2) . . ?
C4 C5 C6 106.3(2) . . ?
C8 C5 C1 118.1(2) . . ?
C4 C5 C1 97.4(2) . . ?
C6 C5 C1 101.8(2) . . ?
C7 C6 C5 104.5(2) . . ?
C7 C6 H6A 110.9 . . ?
C5 C6 H6A 110.9 . . ?
C7 C6 H6B 110.9 . . ?
C5 C6 H6B 110.9 . . ?
H6A C6 H6B 108.9 . . ?
C2 C7 C6 103.0(2) . . ?
C2 C7 H7A 111.2 . . ?
C6 C7 H7A 111.2 . . ?
C2 C7 H7B 111.2 . . ?
C6 C7 H7B 111.2 . . ?
H7A C7 H7B 109.1 . . ?
C5 C8 H8A 109.5 . . ?
C5 C8 H8B 109.5 . . ?
H8A C8 H8B 109.5 . . ?
C5 C8 H8C 109.5 . . ?
H8A C8 H8C 109.5 . . ?
H8B C8 H8C 109.5 . . ?
C1 C9 H9A 109.5 . . ?
C1 C9 H9B 109.5 . . ?
H9A C9 H9B 109.5 . . ?
C1 C9 H9C 109.5 . . ?
H9A C9 H9C 109.5 . . ?
H9B C9 H9C 109.5 . . ?
C1 C10 H10A 109.5 . . ?
C1 C10 H10B 109.5 . . ?
H10A C10 H10B 109.5 . . ?
C1 C10 H10C 109.5 . . ?
H10A C10 H10C 109.5 . . ?
H10B C10 H10C 109.5 . . ?
O2 C11 O1 119.2(3) . . ?
O2 C11 C12 121.8(3) . . ?
O1 C11 C12 118.9(2) . . ?
N1 C12 C11 116.0(2) . . ?
N1 C12 C13 110.9(2) . . ?
C11 C12 C13 112.9(2) . . ?
N1 C12 H12 105.3 . . ?
C11 C12 H12 105.3 . . ?
C13 C12 H12 105.3 . . ?
N2 C13 C14 113.6(2) . . ?
N2 C13 C12 108.0(2) . . ?
C14 C13 C12 112.8(2) . . ?
N2 C13 H13 107.4 . . ?
C14 C13 H13 107.4 . . ?
C12 C13 H13 107.4 . . ?
C15 C14 C19 118.6(3) . . ?
C15 C14 C13 119.7(3) . . ?
C19 C14 C13 121.7(3) . . ?
C16 C15 C14 121.8(3) . . ?
C16 C15 H15 119.1 . . ?
C14 C15 H15 119.1 . . ?
C17 C16 C15 119.1(3) . . ?
C17 C16 H16 120.4 . . ?
C15 C16 H16 120.4 . . ?
C18 C17 C16 119.5(3) . . ?
C18 C17 H17 120.2 . . ?
C16 C17 H17 120.2 . . ?
C17 C18 C19 122.2(3) . . ?
C17 C18 H18 118.9 . . ?
C19 C18 H18 118.9 . . ?
C18 C19 C14 118.7(3) . . ?
C18 C19 C20 118.8(3) . . ?
C14 C19 C20 122.5(3) . . ?
C19 C20 H20A 109.5 . . ?
C19 C20 H20B 109.5 . . ?
H20A C20 H20B 109.5 . . ?
C19 C20 H20C 109.5 . . ?
H20A C20 H20C 109.5 . . ?
H20B C20 H20C 109.5 . . ?
C26 C21 C22 119.2(3) . . ?
C26 C21 S1 120.6(2) . . ?
C22 C21 S1 120.1(3) . . ?
C23 C22 C21 118.9(3) . . ?
C23 C22 H22 120.5 . . ?
C21 C22 H22 120.5 . . ?
C24 C23 C22 122.7(3) . . ?
C24 C23 H23 118.7 . . ?
C22 C23 H23 118.7 . . ?
C23 C24 C25 117.1(3) . . ?
C23 C24 C27 122.3(3) . . ?
C25 C24 C27 120.5(3) . . ?
C26 C25 C24 122.1(3) . . ?
C26 C25 H25 119.0 . . ?
C24 C25 H25 119.0 . . ?
C25 C26 C21 120.0(3) . . ?
C25 C26 H26 120.0 . . ?
C21 C26 H26 120.0 . . ?
C24 C27 H27A 109.5 . . ?
C24 C27 H27B 109.5 . . ?
H27A C27 H27B 109.5 . . ?
C24 C27 H27C 109.5 . . ?
H27A C27 H27C 109.5 . . ?
H27B C27 H27C 109.5 . . ?
C36 C28 C37 107.5(3) . . ?
C36 C28 C29 115.1(3) . . ?
C37 C28 C29 113.1(3) . . ?
C36 C28 C32 113.9(3) . . ?
C37 C28 C32 113.5(3) . . ?
C29 C28 C32 93.4(2) . . ?
C30 C29 C34 103.2(3) . . ?
C30 C29 C28 104.3(2) . . ?
C34 C29 C28 102.6(2) . . ?
C30 C29 H29 115.1 . . ?
C34 C29 H29 115.1 . . ?
C28 C29 H29 115.1 . . ?
O5 C30 C31 110.3(2) . . ?
O5 C30 C29 115.4(2) . . ?
C31 C30 C29 101.9(2) . . ?
O5 C30 H30 109.7 . . ?
C31 C30 H30 109.7 . . ?
C29 C30 H30 109.7 . . ?
N3 C31 C30 125.0(2) . . ?
N3 C31 C32 127.1(2) . . ?
C30 C31 C32 106.9(2) . . ?
C35 C32 C31 115.0(3) . . ?
C35 C32 C33 116.0(3) . . ?
C31 C32 C33 106.2(2) . . ?
C35 C32 C28 117.6(3) . . ?
C31 C32 C28 97.9(2) . . ?
C33 C32 C28 101.7(2) . . ?
C34 C33 C32 104.8(2) . . ?
C34 C33 H33A 110.8 . . ?
C32 C33 H33A 110.8 . . ?
C34 C33 H33B 110.8 . . ?
C32 C33 H33B 110.8 . . ?
H33A C33 H33B 108.9 . . ?
C29 C34 C33 102.6(3) . . ?
C29 C34 H34A 111.2 . . ?
C33 C34 H34A 111.2 . . ?
C29 C34 H34B 111.2 . . ?
C33 C34 H34B 111.2 . . ?
H34A C34 H34B 109.2 . . ?
C32 C35 H35A 109.5 . . ?
C32 C35 H35B 109.5 . . ?
H35A C35 H35B 109.5 . . ?
C32 C35 H35C 109.5 . . ?
H35A C35 H35C 109.5 . . ?
H35B C35 H35C 109.5 . . ?
C28 C36 H36A 109.5 . . ?
C28 C36 H36B 109.5 . . ?
H36A C36 H36B 109.5 . . ?
C28 C36 H36C 109.5 . . ?
H36A C36 H36C 109.5 . . ?
H36B C36 H36C 109.5 . . ?
C28 C37 H37A 109.5 . . ?
C28 C37 H37B 109.5 . . ?
H37A C37 H37B 109.5 . . ?
C28 C37 H37C 109.5 . . ?
H37A C37 H37C 109.5 . . ?
H37B C37 H37C 109.5 . . ?
O6 C38 O5 119.3(3) . . ?
O6 C38 C39 121.7(3) . . ?
O5 C38 C39 118.8(2) . . ?
N3 C39 C38 115.1(2) . . ?
N3 C39 C40 110.4(2) . . ?
C38 C39 C40 114.1(2) . . ?
N3 C39 H39 105.4 . . ?
C38 C39 H39 105.4 . . ?
C40 C39 H39 105.4 . . ?
N4 C40 C41 113.6(2) . . ?
N4 C40 C39 108.8(2) . . ?
C41 C40 C39 113.4(2) . . ?
N4 C40 H40 106.9 . . ?
C41 C40 H40 106.9 . . ?
C39 C40 H40 106.9 . . ?
C42 C41 C46 119.2(3) . . ?
C42 C41 C40 119.4(2) . . ?
C46 C41 C40 121.4(3) . . ?
C43 C42 C41 121.1(3) . . ?
C43 C42 H42 119.4 . . ?
C41 C42 H42 119.4 . . ?
C42 C43 C44 119.8(3) . . ?
C42 C43 H43 120.1 . . ?
C44 C43 H43 120.1 . . ?
C45 C44 C43 119.4(3) . . ?
C45 C44 H44 120.3 . . ?
C43 C44 H44 120.3 . . ?
C44 C45 C46 122.5(3) . . ?
C44 C45 H45 118.8 . . ?
C46 C45 H45 118.8 . . ?
C45 C46 C41 118.0(3) . . ?
C45 C46 C47 119.6(3) . . ?
C41 C46 C47 122.3(3) . . ?
C46 C47 H47A 109.5 . . ?
C46 C47 H47B 109.5 . . ?
H47A C47 H47B 109.5 . . ?
C46 C47 H47C 109.5 . . ?
H47A C47 H47C 109.5 . . ?
H47B C47 H47C 109.5 . . ?
C53 C48 C49 119.9(3) . . ?
C53 C48 S2 120.4(3) . . ?
C49 C48 S2 119.6(2) . . ?
C50 C49 C48 119.3(3) . . ?
C50 C49 H49 120.3 . . ?
C48 C49 H49 120.3 . . ?
C51 C50 C49 121.8(3) . . ?
C51 C50 H50 119.1 . . ?
C49 C50 H50 119.1 . . ?
C50 C51 C52 117.5(3) . . ?
C50 C51 C54 120.7(4) . . ?
C52 C51 C54 121.8(3) . . ?
C51 C52 C53 121.2(3) . . ?
C51 C52 H52 119.4 . . ?
C53 C52 H52 119.4 . . ?
C48 C53 C52 120.2(3) . . ?
C48 C53 H53 119.9 . . ?
C52 C53 H53 119.9 . . ?
C51 C54 H54A 109.5 . . ?
C51 C54 H54B 109.5 . . ?
H54A C54 H54B 109.5 . . ?
C51 C54 H54C 109.5 . . ?
H54A C54 H54C 109.5 . . ?
H54B C54 H54C 109.5 . . ?

loop_
_geom_bond_atom_site_label_1
_geom_bond_atom_site_label_2
_geom_bond_distance
_geom_bond_site_symmetry_2
_geom_bond_publ_flag
S1 O4 1.429(2) . ?
S1 O3 1.433(2) . ?
S1 N2 1.624(2) . ?
S1 C21 1.754(3) . ?
S2 O7 1.421(3) . ?
S2 O8 1.429(3) . ?
S2 N4 1.627(2) . ?
S2 C48 1.772(3) . ?
O1 C11 1.350(3) . ?
O1 C3 1.452(3) . ?
O2 C11 1.205(3) . ?
O5 C38 1.344(3) . ?
O5 C30 1.451(3) . ?
O6 C38 1.196(3) . ?
N1 C4 1.265(3) . ?
N1 C12 1.461(4) . ?
N2 C13 1.471(3) . ?
N2 H2 0.8600 . ?
N3 C31 1.270(3) . ?
N3 C39 1.471(4) . ?
N4 C40 1.474(4) . ?
N4 H4 0.8600 . ?
C1 C9 1.524(4) . ?
C1 C10 1.535(4) . ?
C1 C2 1.553(4) . ?
C1 C5 1.571(4) . ?
C2 C3 1.519(4) . ?
C2 C7 1.539(5) . ?
C2 H2A 0.9800 . ?
C3 C4 1.502(4) . ?
C3 H3 0.9800 . ?
C4 C5 1.518(4) . ?
C5 C8 1.507(4) . ?
C5 C6 1.551(4) . ?
C6 C7 1.545(4) . ?
C6 H6A 0.9700 . ?
C6 H6B 0.9700 . ?
C7 H7A 0.9700 . ?
C7 H7B 0.9700 . ?
C8 H8A 0.9600 . ?
C8 H8B 0.9600 . ?
C8 H8C 0.9600 . ?
C9 H9A 0.9600 . ?
C9 H9B 0.9600 . ?
C9 H9C 0.9600 . ?
C10 H10A 0.9600 . ?
C10 H10B 0.9600 . ?
C10 H10C 0.9600 . ?
C11 C12 1.521(4) . ?
C12 C13 1.557(4) . ?
C12 H12 0.9800 . ?
C13 C14 1.518(4) . ?
C13 H13 0.9800 . ?
C14 C15 1.391(4) . ?
C14 C19 1.392(4) . ?
C15 C16 1.381(5) . ?
C15 H15 0.9300 . ?
C16 C17 1.373(5) . ?
C16 H16 0.9300 . ?
C17 C18 1.372(5) . ?
C17 H17 0.9300 . ?
C18 C19 1.384(4) . ?
C18 H18 0.9300 . ?
C19 C20 1.516(4) . ?
C20 H20A 0.9600 . ?
C20 H20B 0.9600 . ?
C20 H20C 0.9600 . ?
C21 C26 1.375(4) . ?
C21 C22 1.386(4) . ?
C22 C23 1.374(5) . ?
C22 H22 0.9300 . ?
C23 C24 1.364(5) . ?
C23 H23 0.9300 . ?
C24 C25 1.375(4) . ?
C24 C27 1.516(5) . ?
C25 C26 1.364(5) . ?
C25 H25 0.9300 . ?
C26 H26 0.9300 . ?
C27 H27A 0.9600 . ?
C27 H27B 0.9600 . ?
C27 H27C 0.9600 . ?
C28 C36 1.519(5) . ?
C28 C37 1.552(4) . ?
C28 C29 1.553(4) . ?
C28 C32 1.570(4) . ?
C29 C30 1.526(4) . ?
C29 C34 1.533(5) . ?
C29 H29 0.9800 . ?
C30 C31 1.503(4) . ?
C30 H30 0.9800 . ?
C31 C32 1.505(4) . ?
C32 C35 1.504(4) . ?
C32 C33 1.552(4) . ?
C33 C34 1.540(5) . ?
C33 H33A 0.9700 . ?
C33 H33B 0.9700 . ?
C34 H34A 0.9700 . ?
C34 H34B 0.9700 . ?
C35 H35A 0.9600 . ?
C35 H35B 0.9600 . ?
C35 H35C 0.9600 . ?
C36 H36A 0.9600 . ?
C36 H36B 0.9600 . ?
C36 H36C 0.9600 . ?
C37 H37A 0.9600 . ?
C37 H37B 0.9600 . ?
C37 H37C 0.9600 . ?
C38 C39 1.522(4) . ?
C39 C40 1.558(4) . ?
C39 H39 0.9800 . ?
C40 C41 1.521(4) . ?
C40 H40 0.9800 . ?
C41 C42 1.397(4) . ?
C41 C46 1.400(4) . ?
C42 C43 1.371(4) . ?
C42 H42 0.9300 . ?
C43 C44 1.379(5) . ?
C43 H43 0.9300 . ?
C44 C45 1.369(5) . ?
C44 H44 0.9300 . ?
C45 C46 1.386(5) . ?
C45 H45 0.9300 . ?
C46 C47 1.508(5) . ?
C47 H47A 0.9600 . ?
C47 H47B 0.9600 . ?
C47 H47C 0.9600 . ?
C48 C53 1.352(4) . ?
C48 C49 1.378(4) . ?
C49 C50 1.375(5) . ?
C49 H49 0.9300 . ?
C50 C51 1.372(5) . ?
C50 H50 0.9300 . ?
C51 C52 1.378(5) . ?
C51 C54 1.509(5) . ?
C52 C53 1.379(5) . ?
C52 H52 0.9300 . ?
C53 H53 0.9300 . ?
C54 H54A 0.9600 . ?
C54 H54B 0.9600 . ?
C54 H54C 0.9600 . ?

loop_
_geom_torsion_atom_site_label_1
_geom_torsion_atom_site_label_2
_geom_torsion_atom_site_label_3
_geom_torsion_atom_site_label_4
_geom_torsion
_geom_torsion_site_symmetry_1
_geom_torsion_site_symmetry_2
_geom_torsion_site_symmetry_3
_geom_torsion_site_symmetry_4
_geom_torsion_publ_flag
O4 S1 N2 C13 178.3(2) . . . . ?
O3 S1 N2 C13 -52.6(3) . . . . ?
C21 S1 N2 C13 62.2(2) . . . . ?
O7 S2 N4 C40 -51.1(3) . . . . ?
O8 S2 N4 C40 179.8(2) . . . . ?
C48 S2 N4 C40 63.3(3) . . . . ?
C9 C1 C2 C3 66.8(3) . . . . ?
C10 C1 C2 C3 -168.5(2) . . . . ?
C5 C1 C2 C3 -51.1(3) . . . . ?
C9 C1 C2 C7 174.1(3) . . . . ?
C10 C1 C2 C7 -61.1(3) . . . . ?
C5 C1 C2 C7 56.2(2) . . . . ?
C11 O1 C3 C4 41.6(3) . . . . ?
C11 O1 C3 C2 157.2(2) . . . . ?
C7 C2 C3 O1 159.3(2) . . . . ?
C1 C2 C3 O1 -94.6(3) . . . . ?
C7 C2 C3 C4 -80.5(2) . . . . ?
C1 C2 C3 C4 25.6(3) . . . . ?
C12 N1 C4 C3 -3.1(4) . . . . ?
C12 N1 C4 C5 -170.2(2) . . . . ?
O1 C3 C4 N1 -33.4(4) . . . . ?
C2 C3 C4 N1 -157.3(3) . . . . ?
O1 C3 C4 C5 135.8(2) . . . . ?
C2 C3 C4 C5 11.9(3) . . . . ?
N1 C4 C5 C8 -0.4(4) . . . . ?
C3 C4 C5 C8 -169.5(2) . . . . ?
N1 C4 C5 C6 -130.1(3) . . . . ?
C3 C4 C5 C6 60.7(3) . . . . ?
N1 C4 C5 C1 125.2(3) . . . . ?
C3 C4 C5 C1 -43.9(3) . . . . ?
C9 C1 C5 C8 59.8(3) . . . . ?
C10 C1 C5 C8 -62.7(4) . . . . ?
C2 C1 C5 C8 178.8(3) . . . . ?
C9 C1 C5 C4 -63.2(3) . . . . ?
C10 C1 C5 C4 174.3(2) . . . . ?
C2 C1 C5 C4 55.8(2) . . . . ?
C9 C1 C5 C6 -171.7(2) . . . . ?
C10 C1 C5 C6 65.9(3) . . . . ?
C2 C1 C5 C6 -52.7(2) . . . . ?
C8 C5 C6 C7 160.7(3) . . . . ?
C4 C5 C6 C7 -70.5(3) . . . . ?
C1 C5 C6 C7 30.9(3) . . . . ?
C3 C2 C7 C6 69.2(3) . . . . ?
C1 C2 C7 C6 -38.9(3) . . . . ?
C5 C6 C7 C2 4.4(3) . . . . ?
C3 O1 C11 O2 167.0(2) . . . . ?
C3 O1 C11 C12 -16.9(3) . . . . ?
C4 N1 C12 C11 30.4(3) . . . . ?
C4 N1 C12 C13 -100.1(3) . . . . ?
O2 C11 C12 N1 155.2(3) . . . . ?
O1 C11 C12 N1 -20.8(4) . . . . ?
O2 C11 C12 C13 -75.3(3) . . . . ?
O1 C11 C12 C13 108.7(3) . . . . ?
S1 N2 C13 C14 -88.8(3) . . . . ?
S1 N2 C13 C12 145.3(2) . . . . ?
N1 C12 C13 N2 -162.2(2) . . . . ?
C11 C12 C13 N2 65.7(3) . . . . ?
N1 C12 C13 C14 71.3(3) . . . . ?
C11 C12 C13 C14 -60.7(3) . . . . ?
N2 C13 C14 C15 -43.6(4) . . . . ?
C12 C13 C14 C15 79.7(3) . . . . ?
N2 C13 C14 C19 138.5(3) . . . . ?
C12 C13 C14 C19 -98.2(3) . . . . ?
C19 C14 C15 C16 1.7(4) . . . . ?
C13 C14 C15 C16 -176.3(3) . . . . ?
C14 C15 C16 C17 -1.5(5) . . . . ?
C15 C16 C17 C18 0.3(5) . . . . ?
C16 C17 C18 C19 0.6(5) . . . . ?
C17 C18 C19 C14 -0.4(5) . . . . ?
C17 C18 C19 C20 -179.1(3) . . . . ?
C15 C14 C19 C18 -0.8(4) . . . . ?
C13 C14 C19 C18 177.2(3) . . . . ?
C15 C14 C19 C20 177.9(3) . . . . ?
C13 C14 C19 C20 -4.1(4) . . . . ?
O4 S1 C21 C26 136.4(3) . . . . ?
O3 S1 C21 C26 4.5(3) . . . . ?
N2 S1 C21 C26 -111.0(3) . . . . ?
O4 S1 C21 C22 -46.2(3) . . . . ?
O3 S1 C21 C22 -178.0(3) . . . . ?
N2 S1 C21 C22 66.5(3) . . . . ?
C26 C21 C22 C23 0.8(5) . . . . ?
S1 C21 C22 C23 -176.7(3) . . . . ?
C21 C22 C23 C24 -0.6(6) . . . . ?
C22 C23 C24 C25 -0.4(5) . . . . ?
C22 C23 C24 C27 -179.6(4) . . . . ?
C23 C24 C25 C26 1.1(5) . . . . ?
C27 C24 C25 C26 -179.6(3) . . . . ?
C24 C25 C26 C21 -0.9(5) . . . . ?
C22 C21 C26 C25 -0.1(5) . . . . ?
S1 C21 C26 C25 177.5(3) . . . . ?
C36 C28 C29 C30 67.2(3) . . . . ?
C37 C28 C29 C30 -168.7(3) . . . . ?
C32 C28 C29 C30 -51.3(3) . . . . ?
C36 C28 C29 C34 174.5(3) . . . . ?
C37 C28 C29 C34 -61.4(3) . . . . ?
C32 C28 C29 C34 56.0(3) . . . . ?
C38 O5 C30 C31 42.7(3) . . . . ?
C38 O5 C30 C29 157.5(2) . . . . ?
C34 C29 C30 O5 159.9(2) . . . . ?
C28 C29 C30 O5 -93.2(3) . . . . ?
C34 C29 C30 C31 -80.6(3) . . . . ?
C28 C29 C30 C31 26.3(3) . . . . ?
C39 N3 C31 C30 -3.5(4) . . . . ?
C39 N3 C31 C32 -170.1(2) . . . . ?
O5 C30 C31 N3 -34.6(3) . . . . ?
C29 C30 C31 N3 -157.6(3) . . . . ?
O5 C30 C31 C32 134.4(2) . . . . ?
C29 C30 C31 C32 11.4(3) . . . . ?
N3 C31 C32 C35 -0.7(4) . . . . ?
C30 C31 C32 C35 -169.3(3) . . . . ?
N3 C31 C32 C33 -130.4(3) . . . . ?
C30 C31 C32 C33 61.0(3) . . . . ?
N3 C31 C32 C28 124.8(3) . . . . ?
C30 C31 C32 C28 -43.8(3) . . . . ?
C36 C28 C32 C35 60.2(4) . . . . ?
C37 C28 C32 C35 -63.3(4) . . . . ?
C29 C28 C32 C35 179.6(3) . . . . ?
C36 C28 C32 C31 -63.4(3) . . . . ?
C37 C28 C32 C31 173.0(3) . . . . ?
C29 C28 C32 C31 56.0(2) . . . . ?
C36 C28 C32 C33 -171.9(3) . . . . ?
C37 C28 C32 C33 64.6(3) . . . . ?
C29 C28 C32 C33 -52.5(3) . . . . ?
C35 C32 C33 C34 160.4(3) . . . . ?
C31 C32 C33 C34 -70.5(3) . . . . ?
C28 C32 C33 C34 31.5(3) . . . . ?
C30 C29 C34 C33 69.7(3) . . . . ?
C28 C29 C34 C33 -38.4(3) . . . . ?
C32 C33 C34 C29 3.8(3) . . . . ?
C30 O5 C38 O6 168.6(3) . . . . ?
C30 O5 C38 C39 -16.2(3) . . . . ?
C31 N3 C39 C38 32.3(3) . . . . ?
C31 N3 C39 C40 -98.6(3) . . . . ?
O6 C38 C39 N3 152.2(3) . . . . ?
O5 C38 C39 N3 -22.9(4) . . . . ?
O6 C38 C39 C40 -78.7(3) . . . . ?
O5 C38 C39 C40 106.2(3) . . . . ?
S2 N4 C40 C41 -89.9(3) . . . . ?
S2 N4 C40 C39 142.7(2) . . . . ?
N3 C39 C40 N4 -164.9(2) . . . . ?
C38 C39 C40 N4 63.6(3) . . . . ?
N3 C39 C40 C41 67.6(3) . . . . ?
C38 C39 C40 C41 -63.9(3) . . . . ?
N4 C40 C41 C42 -42.9(4) . . . . ?
C39 C40 C41 C42 82.0(3) . . . . ?
N4 C40 C41 C46 139.3(3) . . . . ?
C39 C40 C41 C46 -95.8(3) . . . . ?
C46 C41 C42 C43 1.5(4) . . . . ?
C40 C41 C42 C43 -176.4(3) . . . . ?
C41 C42 C43 C44 -0.9(5) . . . . ?
C42 C43 C44 C45 -0.1(5) . . . . ?
C43 C44 C45 C46 0.5(6) . . . . ?
C44 C45 C46 C41 0.1(5) . . . . ?
C44 C45 C46 C47 -178.1(3) . . . . ?
C42 C41 C46 C45 -1.1(4) . . . . ?
C40 C41 C46 C45 176.7(3) . . . . ?
C42 C41 C46 C47 177.1(3) . . . . ?
C40 C41 C46 C47 -5.1(4) . . . . ?
O7 S2 C48 C53 0.9(3) . . . . ?
O8 S2 C48 C53 132.7(3) . . . . ?
N4 S2 C48 C53 -114.0(3) . . . . ?
O7 S2 C48 C49 179.1(3) . . . . ?
O8 S2 C48 C49 -49.1(3) . . . . ?
N4 S2 C48 C49 64.2(3) . . . . ?
C53 C48 C49 C50 1.6(5) . . . . ?
S2 C48 C49 C50 -176.6(3) . . . . ?
C48 C49 C50 C51 -1.2(6) . . . . ?
C49 C50 C51 C52 -0.5(5) . . . . ?
C49 C50 C51 C54 -179.7(3) . . . . ?
C50 C51 C52 C53 1.8(5) . . . . ?
C54 C51 C52 C53 -179.0(3) . . . . ?
C49 C48 C53 C52 -0.3(5) . . . . ?
S2 C48 C53 C52 177.9(3) . . . . ?
C51 C52 C53 C48 -1.4(5) . . . . ?
